data_7235807
loop_
_publ_author_name
'He, Yuan-Chun'
'Yang, Jin'
'Kan, Wei-Qiu'
'Zhang, Hong-Mei'
'Liu, Ying-Ying'
'Ma, Jian-Fang'

_publ_section_title
;
 A new microporous anionic metal--organic framework as a platform for
 highly selective adsorption and separation of organic dyes
;
_journal_issue 4
_journal_name_full 'Journal of Materials Chemistry A'
_journal_page_first 1675
_journal_paper_doi 10.1039/C4TA05391E
_journal_volume 3
_journal_year 2015
_chemical_formula_moiety 'C88 H112 Mn6 N6 O42'
_chemical_formula_sum 'C88 H112 Mn6 N6 O42'
_chemical_formula_weight 2255.48
_space_group_IT_number 164
_space_group_name_Hall '-P 3 2"'
_space_group_name_H-M_alt 'P -3 m 1'
_symmetry_cell_setting trigonal
_symmetry_space_group_name_H-M 'P -3 m 1'
_atom_sites_solution_hydrogens geom
_atom_sites_solution_primary direct
_atom_sites_solution_secondary difmap
_audit_creation_method SHELXL-97
_audit_update_record
;
2014-10-08 deposited with the CCDC.
2014-11-21 downloaded from the CCDC.
;
_cell_angle_alpha 90.00
_cell_angle_beta 90.00
_cell_angle_gamma 120.00
_cell_formula_units_Z 3
_cell_length_a 28.1050(14)
_cell_length_b 28.1050(14)
_cell_length_c 14.5980(9)
_cell_measurement_reflns_used 1560
_cell_measurement_temperature 293(2)
_cell_measurement_theta_max 29.1529
_cell_measurement_theta_min 2.9077
_cell_volume 9986.0(9)
_computing_cell_refinement CrysAlis
_computing_data_collection 'CrysAlis (Oxford Diffraction, 2006)'
_computing_data_reduction CrysAlis
_computing_structure_refinement 'SHELXL-97 (Sheldrick, 2008)'
_computing_structure_solution 'SHELXL-97 (Sheldrick, 2008)'
_diffrn_ambient_temperature 293(2)
_diffrn_detector_area_resol_mean 10.0
_diffrn_measured_fraction_theta_full 0.995
_diffrn_measured_fraction_theta_max 0.874
_diffrn_measurement_device_type 'Oxford Diffraction Gemini R Ultra'
_diffrn_measurement_method '\w scan'
_diffrn_radiation_monochromator graphite
_diffrn_radiation_source 'fine-focus sealed tube'
_diffrn_radiation_type MoK\a
_diffrn_radiation_wavelength 0.71069
_diffrn_reflns_av_R_equivalents 0.1248
_diffrn_reflns_av_sigmaI/netI 0.2339
_diffrn_reflns_limit_h_max 13
_diffrn_reflns_limit_h_min -36
_diffrn_reflns_limit_k_max 28
_diffrn_reflns_limit_k_min -31
_diffrn_reflns_limit_l_max 19
_diffrn_reflns_limit_l_min -14
_diffrn_reflns_number 23641
_diffrn_reflns_theta_full 25.00
_diffrn_reflns_theta_max 29.22
_diffrn_reflns_theta_min 2.91
_exptl_absorpt_coefficient_mu 0.621
_exptl_absorpt_correction_T_max 0.8911
_exptl_absorpt_correction_T_min 0.8754
_exptl_absorpt_correction_type multi-scan
_exptl_absorpt_process_details
;
CrysAlis (Oxford Diffraction, 2006)
;
_exptl_crystal_colour yellow
_exptl_crystal_density_diffrn 1.125
_exptl_crystal_density_method 'not measured'
_exptl_crystal_description block
_exptl_crystal_F_000 3504
_exptl_crystal_size_max 0.22
_exptl_crystal_size_mid 0.21
_exptl_crystal_size_min 0.19
_platon_squeeze_details
;
;
_refine_diff_density_max 0.991
_refine_diff_density_min -1.310
_refine_diff_density_rms 0.108
_refine_ls_extinction_method none
_refine_ls_goodness_of_fit_ref 1.123
_refine_ls_hydrogen_treatment mixed
_refine_ls_matrix_type full
_refine_ls_number_parameters 253
_refine_ls_number_reflns 8368
_refine_ls_number_restraints 6
_refine_ls_restrained_S_all 1.161
_refine_ls_R_factor_all 0.1963
_refine_ls_R_factor_gt 0.0942
_refine_ls_shift/su_max 0.001
_refine_ls_shift/su_mean 0.000
_refine_ls_structure_factor_coef Fsqd
_refine_ls_weighting_details 'calc w=1/[\s^2^(Fo^2^)+(0.0610P)^2^+0.0000P] where P=(Fo^2^+2Fc^2^)/3'
_refine_ls_weighting_scheme calc
_refine_ls_wR_factor_gt 0.2297
_refine_ls_wR_factor_ref 0.2475
_reflns_number_gt 2762
_reflns_number_total 8368
_reflns_threshold_expression >2\s(I)
_cod_data_source_file c4ta05391e2.cif
_cod_data_source_block 1
_cod_database_code 7235807

loop_
_symmetry_equiv_pos_as_xyz
'x, y, z'
'-y, x-y, z'
'-x+y, -x, z'
'y, x, -z'
'-x, -x+y, -z'
'x-y, -y, -z'
'-x, -y, -z'
'y, -x+y, -z'
'x-y, x, -z'
'-y, -x, z'
'x, x-y, z'
'-x+y, y, z'

loop_
_atom_site_label
_atom_site_type_symbol
_atom_site_fract_x
_atom_site_fract_y
_atom_site_fract_z
_atom_site_U_iso_or_equiv
_atom_site_adp_type
_atom_site_occupancy
_atom_site_symmetry_multiplicity
_atom_site_calc_flag
_atom_site_refinement_flags
Mn1 Mn 0.31173(5) 0.15586(2) 1.02518(8) 0.0332(3) Uani 1 2 d S
Mn2 Mn 0.45173(5) 0.22586(3) 0.93261(10) 0.0514(4) Uani 1 2 d S
Mn3 Mn 0.42118(11) 0.21059(6) 1.18607(18) 0.1475(11) Uani 1 2 d S
C1 C 0.3598(3) 0.2524(3) 0.8766(4) 0.0486(16) Uani 1 1 d .
C2 C 0.3450(3) 0.2877(3) 0.8243(4) 0.0514(17) Uani 1 1 d .
C3 C 0.3810(2) 0.3207(3) 0.7570(4) 0.0491(17) Uani 1 1 d .
H3 H 0.4130 0.3198 0.7455 0.059 Uiso 1 1 calc R
C4 C 0.3689(2) 0.3556(3) 0.7063(4) 0.0469(16) Uani 1 1 d .
C5 C 0.3214(2) 0.3573(2) 0.7238(4) 0.0461(16) Uani 1 1 d .
H5 H 0.3128 0.3801 0.6902 0.055 Uiso 1 1 calc R
C6 C 0.2867(2) 0.3236(2) 0.7932(4) 0.0389(15) Uani 1 1 d .
C7 C 0.2978(3) 0.2908(3) 0.8413(4) 0.0471(16) Uani 1 1 d .
H7 H 0.2738 0.2693 0.8873 0.056 Uiso 1 1 calc R
C8 C 0.2351(3) 0.3275(3) 0.8139(5) 0.0593(19) Uani 1 1 d .
C9 C 0.3979(2) 0.4237(2) 0.5907(4) 0.0432(15) Uani 1 1 d .
H9A H 0.3868 0.4439 0.6308 0.052 Uiso 1 1 calc R
H9B H 0.3692 0.4041 0.5458 0.052 Uiso 1 1 calc R
C10 C 0.4520(2) 0.4628(2) 0.5434(3) 0.0336(13) Uani 1 1 d .
C11 C 0.48931(16) 0.51069(16) 0.5871(5) 0.0370(19) Uani 1 2 d S
C12 C 0.47885(19) 0.52115(19) 0.6835(5) 0.055(3) Uani 1 2 d S
H12A H 0.4572 0.4867 0.7158 0.065 Uiso 0.50 1 calc PR
H12B H 0.5133 0.5428 0.7158 0.065 Uiso 0.50 1 calc PR
C13 C 0.43697(19) 0.56303(19) 0.7646(7) 0.063(3) Uani 1 2 d S
C14 C 0.3889(3) 0.5278(3) 0.8040(5) 0.078(2) Uani 1 1 d .
H14 H 0.3646 0.4949 0.7753 0.094 Uiso 1 1 calc R
C15 C 0.3764(3) 0.5413(3) 0.8885(5) 0.070(2) Uani 1 1 d .
C16 C 0.41116(19) 0.58884(19) 0.9314(7) 0.058(3) Uani 1 2 d S
H16 H 0.4027 0.5973 0.9885 0.070 Uiso 1 2 calc SR
C17 C 0.3197(3) 0.5018(4) 0.9324(8) 0.120(4) Uani 1 1 d .
O1 O 0.3210(2) 0.2153(2) 0.9246(3) 0.0710(14) Uani 1 1 d .
O2 O 0.40615(19) 0.25889(19) 0.8705(3) 0.0706(15) Uani 1 1 d .
O4 O 0.20614(17) 0.29967(19) 0.8786(3) 0.0566(12) Uani 1 1 d .
O3 O 0.2257(2) 0.3576(3) 0.7620(4) 0.107(2) Uani 1 1 d .
O5 O 0.40762(17) 0.38633(17) 0.6422(3) 0.0549(12) Uani 1 1 d .
O6 O 0.44945(14) 0.55055(14) 0.6776(4) 0.0672(19) Uani 1 2 d S
O7 O 0.2908(3) 0.4598(4) 0.8817(6) 0.235(4) Uani 1 1 d U
O8 O 0.30714(19) 0.5078(2) 1.0036(3) 0.0692(14) Uani 1 1 d .
O9 O 0.39823(19) 0.19912(9) 1.0479(3) 0.0340(13) Uani 1 2 d S
O1W O 0.2243(3) 0.11215(13) 0.9917(5) 0.097(3) Uani 1 2 d S
O2W O 0.5060(3) 0.25299(17) 0.8131(5) 0.109(3) Uani 1 2 d S
O3W O 0.4612(6) 0.2306(3) 1.3150(10) 0.381(15) Uani 1 2 d S

loop_
_atom_site_aniso_label
_atom_site_aniso_U_11
_atom_site_aniso_U_22
_atom_site_aniso_U_33
_atom_site_aniso_U_23
_atom_site_aniso_U_13
_atom_site_aniso_U_12
Mn1 0.0328(7) 0.0272(5) 0.0417(7) -0.0008(3) -0.0017(6) 0.0164(4)
Mn2 0.0322(8) 0.0342(6) 0.0872(11) -0.0004(4) -0.0007(7) 0.0161(4)
Mn3 0.123(2) 0.1511(19) 0.159(2) -0.0028(9) -0.0057(18) 0.0615(11)
C1 0.049(4) 0.046(4) 0.061(4) 0.006(3) 0.005(4) 0.031(4)
C2 0.056(4) 0.044(4) 0.052(4) 0.009(3) -0.001(3) 0.022(4)
C3 0.039(4) 0.061(4) 0.057(4) 0.013(4) 0.000(3) 0.033(4)
C4 0.036(4) 0.049(4) 0.048(4) 0.012(3) 0.006(3) 0.016(3)
C5 0.042(4) 0.044(4) 0.068(4) 0.015(3) 0.015(3) 0.033(3)
C6 0.044(4) 0.041(4) 0.045(4) 0.014(3) 0.016(3) 0.032(3)
C7 0.050(4) 0.052(4) 0.046(4) 0.016(3) 0.022(3) 0.031(3)
C8 0.057(5) 0.072(5) 0.063(5) 0.001(4) 0.010(4) 0.043(4)
C9 0.039(4) 0.040(4) 0.047(4) 0.009(3) 0.008(3) 0.017(3)
C10 0.034(3) 0.039(3) 0.035(3) 0.002(3) 0.003(3) 0.023(3)
C11 0.043(4) 0.043(4) 0.022(4) -0.0016(19) 0.0016(19) 0.019(5)
C12 0.066(5) 0.066(5) 0.034(5) -0.002(2) 0.002(2) 0.035(6)
C13 0.067(5) 0.067(5) 0.064(7) -0.012(3) 0.012(3) 0.038(6)
C14 0.062(5) 0.060(5) 0.086(5) -0.021(4) 0.019(5) 0.011(4)
C15 0.044(4) 0.064(5) 0.084(5) -0.025(4) 0.005(4) 0.014(4)
C16 0.044(4) 0.044(4) 0.070(6) -0.014(3) 0.014(3) 0.010(5)
C17 0.050(5) 0.089(7) 0.158(9) -0.069(7) 0.030(6) -0.013(5)
O1 0.077(4) 0.084(4) 0.072(3) 0.031(3) 0.011(3) 0.055(3)
O2 0.056(3) 0.080(4) 0.097(4) 0.038(3) 0.015(3) 0.050(3)
O4 0.043(3) 0.076(3) 0.061(3) 0.015(3) 0.025(2) 0.037(3)
O3 0.128(5) 0.150(5) 0.116(4) 0.084(4) 0.076(4) 0.125(5)
O5 0.052(3) 0.054(3) 0.071(3) 0.031(2) 0.027(2) 0.036(2)
O6 0.093(4) 0.093(4) 0.036(4) -0.0050(17) 0.0050(17) 0.061(5)
O7 0.118(5) 0.208(7) 0.216(7) -0.127(6) 0.042(5) -0.041(5)
O8 0.052(3) 0.075(4) 0.076(3) 0.001(3) 0.030(3) 0.028(3)
O9 0.023(3) 0.040(2) 0.033(3) 0.0005(12) 0.001(2) 0.0114(14)
O1W 0.042(4) 0.104(5) 0.123(6) -0.001(2) -0.001(4) 0.021(2)
O2W 0.102(7) 0.120(5) 0.099(6) 0.019(3) 0.039(5) 0.051(3)
O3W 0.167(15) 0.59(4) 0.242(16) -0.040(7) -0.081(13) 0.084(7)

loop_
_atom_type_symbol
_atom_type_description
_atom_type_scat_dispersion_real
_atom_type_scat_dispersion_imag
_atom_type_scat_source
C C 0.0033 0.0016 'International Tables Vol C Tables 4.2.6.8 and 6.1.1.4'
Mn Mn 0.3368 0.7283 'International Tables Vol C Tables 4.2.6.8 and 6.1.1.4'
O O 0.0106 0.0060 'International Tables Vol C Tables 4.2.6.8 and 6.1.1.4'
H H 0.0000 0.0000 'International Tables Vol C Tables 4.2.6.8 and 6.1.1.4'
N N 0.0061 0.0033 'International Tables Vol C Tables 4.2.6.8 and 6.1.1.4'

loop_
_geom_angle_atom_site_label_1
_geom_angle_atom_site_label_2
_geom_angle_atom_site_label_3
_geom_angle
_geom_angle_site_symmetry_1
_geom_angle_site_symmetry_3
O4 Mn1 O4 95.6(2) 8_557 4_557
O4 Mn1 O9 91.93(15) 8_557 .
O4 Mn1 O9 91.93(15) 4_557 .
O4 Mn1 O1 86.08(17) 8_557 11
O4 Mn1 O1 177.28(19) 4_557 11
O9 Mn1 O1 90.14(16) . 11
O4 Mn1 O1 177.28(19) 8_557 .
O4 Mn1 O1 86.08(17) 4_557 .
O9 Mn1 O1 90.14(16) . .
O1 Mn1 O1 92.1(3) 11 .
O4 Mn1 O1W 90.75(19) 8_557 .
O4 Mn1 O1W 90.75(19) 4_557 .
O9 Mn1 O1W 176.0(2) . .
O1 Mn1 O1W 87.10(19) 11 .
O1 Mn1 O1W 87.10(19) . .
O2 Mn2 O2 95.2(3) . 11
O2 Mn2 O9 91.03(15) . .
O2 Mn2 O9 91.03(15) 11 .
O2 Mn2 O2W 88.6(2) . .
O2 Mn2 O2W 88.6(2) 11 .
O9 Mn2 O2W 179.4(3) . .
O2 Mn2 O8 90.15(19) . 4_557
O2 Mn2 O8 173.53(18) 11 4_557
O9 Mn2 O8 92.53(16) . 4_557
O2W Mn2 O8 87.9(2) . 4_557
O2 Mn2 O8 173.53(19) . 8_557
O2 Mn2 O8 90.15(19) 11 8_557
O9 Mn2 O8 92.53(16) . 8_557
O2W Mn2 O8 87.9(2) . 8_557
O8 Mn2 O8 84.3(3) 4_557 8_557
O3W Mn3 O9 168.1(5) . .
O3W Mn3 O7 101.8(4) . 8_557
O9 Mn3 O7 71.3(3) . 8_557
O3W Mn3 O7 101.8(4) . 4_557
O9 Mn3 O7 71.3(3) . 4_557
O7 Mn3 O7 102.9(5) 8_557 4_557
O3W Mn3 O3 91.0(4) . 8_557
O9 Mn3 O3 98.42(19) . 8_557
O7 Mn3 O3 89.3(3) 8_557 8_557
O7 Mn3 O3 159.9(4) 4_557 8_557
O3W Mn3 O3 91.0(4) . 4_557
O9 Mn3 O3 98.42(19) . 4_557
O7 Mn3 O3 159.9(4) 8_557 4_557
O7 Mn3 O3 89.3(3) 4_557 4_557
O3 Mn3 O3 74.9(3) 8_557 4_557
O2 C1 O1 124.9(6) . .
O2 C1 C2 120.1(6) . .
O1 C1 C2 114.9(6) . .
C3 C2 C7 118.9(6) . .
C3 C2 C1 117.7(6) . .
C7 C2 C1 123.4(6) . .
C2 C3 C4 119.7(6) . .
C2 C3 H3 120.1 . .
C4 C3 H3 120.1 . .
O5 C4 C5 125.6(6) . .
O5 C4 C3 114.3(5) . .
C5 C4 C3 120.2(5) . .
C4 C5 C6 118.0(5) . .
C4 C5 H5 121.0 . .
C6 C5 H5 121.0 . .
C7 C6 C5 122.1(5) . .
C7 C6 C8 120.6(6) . .
C5 C6 C8 117.3(5) . .
C6 C7 C2 121.1(6) . .
C6 C7 H7 119.4 . .
C2 C7 H7 119.4 . .
O4 C8 O3 126.3(6) . .
O4 C8 C6 116.8(6) . .
O3 C8 C6 116.8(6) . .
O5 C9 C10 106.3(4) . .
O5 C9 H9A 110.5 . .
C10 C9 H9A 110.5 . .
O5 C9 H9B 110.5 . .
C10 C9 H9B 110.5 . .
H9A C9 H9B 108.7 . .
C10 C10 C11 119.9(3) 4_556 .
C10 C10 C9 120.7(3) 4_556 .
C11 C10 C9 119.4(5) . .
C10 C11 C10 120.2(7) . 10_665
C10 C11 C12 119.9(3) . .
C10 C11 C12 119.9(3) 10_665 .
O6 C12 C11 106.5(6) . .
O6 C12 H12A 110.4 . .
C11 C12 H12A 110.4 . .
O6 C12 H12B 110.4 . .
C11 C12 H12B 110.4 . .
H12A C12 H12B 108.6 . .
C14 C13 C14 121.7(9) 10_665 .
C14 C13 O6 119.1(5) 10_665 .
C14 C13 O6 119.1(5) . .
C13 C14 C15 118.6(7) . .
C13 C14 H14 120.7 . .
C15 C14 H14 120.7 . .
C16 C15 C14 121.7(7) . .
C16 C15 C17 119.5(7) . .
C14 C15 C17 118.7(7) . .
C15 C16 C15 117.7(9) . 10_665
C15 C16 H16 121.1 . .
C15 C16 H16 121.1 10_665 .
O8 C17 O7 124.4(9) . .
O8 C17 C15 123.7(8) . .
O7 C17 C15 111.8(8) . .
C1 O1 Mn1 137.2(4) . .
C1 O2 Mn2 137.1(4) . .
C8 O4 Mn1 132.9(4) . 9_557
C8 O3 Mn3 122.5(5) . 9_557
C4 O5 C9 116.2(4) . .
C13 O6 C12 112.2(6) . .
C17 O7 Mn3 137.6(9) . 9_557
C17 O8 Mn2 124.2(6) . 9_557
Mn3 O9 Mn2 126.8(2) . .
Mn3 O9 Mn1 114.4(2) . .
Mn2 O9 Mn1 118.8(2) . .

loop_
_geom_bond_atom_site_label_1
_geom_bond_atom_site_label_2
_geom_bond_distance
_geom_bond_site_symmetry_2
Mn1 O4 2.136(4) 8_557
Mn1 O4 2.136(4) 4_557
Mn1 O9 2.131(5) .
Mn1 O1 2.140(4) 11
Mn1 O1 2.140(4) .
Mn1 O1W 2.183(7) .
Mn2 O2 2.125(4) .
Mn2 O2 2.125(4) 11
Mn2 O9 2.127(5) .
Mn2 O2W 2.188(7) .
Mn2 O8 2.229(5) 4_557
Mn2 O8 2.229(5) 8_557
Mn3 O3W 2.120(14) .
Mn3 O9 2.094(5) .
Mn3 O7 2.190(9) 8_557
Mn3 O7 2.190(9) 4_557
Mn3 O3 2.170(6) 8_557
Mn3 O3 2.170(6) 4_557
C1 O2 1.224(7) .
C1 O1 1.278(7) .
C1 C2 1.467(8) .
C2 C3 1.381(8) .
C2 C7 1.393(8) .
C3 C4 1.398(8) .
C3 H3 0.9300 .
C4 O5 1.366(6) .
C4 C5 1.384(8) .
C5 C6 1.397(7) .
C5 H5 0.9300 .
C6 C7 1.316(7) .
C6 C8 1.537(8) .
C7 H7 0.9300 .
C8 O4 1.237(7) .
C8 O3 1.258(8) .
C9 O5 1.424(6) .
C9 C10 1.525(7) .
C9 H9A 0.9700 .
C9 H9B 0.9700 .
C10 C10 1.371(10) 4_556
C10 C11 1.381(6) .
C11 C10 1.381(6) 10_665
C11 C12 1.496(10) .
C12 O6 1.433(10) .
C12 H12A 0.9700 .
C12 H12B 0.9700 .
C13 C14 1.340(8) 10_665
C13 C14 1.340(8) .
C13 O6 1.408(10) .
C14 C15 1.388(8) .
C14 H14 0.9300 .
C15 C16 1.351(8) .
C15 C17 1.553(10) .
C16 C15 1.351(8) 10_665
C16 H16 0.9300 .
C17 O8 1.137(9) .
C17 O7 1.281(9) .
O4 Mn1 2.136(4) 9_557
O3 Mn3 2.170(6) 9_557
O7 Mn3 2.190(9) 9_557
O8 Mn2 2.229(5) 9_557

loop_
_geom_torsion_atom_site_label_1
_geom_torsion_atom_site_label_2
_geom_torsion_atom_site_label_3
_geom_torsion_atom_site_label_4
_geom_torsion
_geom_torsion_site_symmetry_1
_geom_torsion_site_symmetry_4
O2 C1 C2 C3 11.5(9) . .
O1 C1 C2 C3 -166.9(6) . .
O2 C1 C2 C7 -166.3(6) . .
O1 C1 C2 C7 15.4(9) . .
C7 C2 C3 C4 -1.3(9) . .
C1 C2 C3 C4 -179.1(6) . .
C2 C3 C4 O5 179.7(5) . .
C2 C3 C4 C5 0.4(9) . .
O5 C4 C5 C6 -178.8(5) . .
C3 C4 C5 C6 0.4(9) . .
C4 C5 C6 C7 -0.3(9) . .
C4 C5 C6 C8 178.0(6) . .
C5 C6 C7 C2 -0.6(10) . .
C8 C6 C7 C2 -178.8(6) . .
C3 C2 C7 C6 1.4(10) . .
C1 C2 C7 C6 179.1(6) . .
C7 C6 C8 O4 2.0(9) . .
C5 C6 C8 O4 -176.3(6) . .
C7 C6 C8 O3 -176.5(7) . .
C5 C6 C8 O3 5.2(9) . .
O5 C9 C10 C10 92.6(7) . 4_556
O5 C9 C10 C11 -90.5(6) . .
C10 C10 C11 C10 0.4(12) 4_556 10_665
C9 C10 C11 C10 -176.6(5) . 10_665
C10 C10 C11 C12 -177.1(7) 4_556 .
C9 C10 C11 C12 6.0(10) . .
C10 C11 C12 O6 -91.3(6) . .
C10 C11 C12 O6 91.3(6) 10_665 .
C14 C13 C14 C15 -1.3(16) 10_665 .
O6 C13 C14 C15 -178.1(7) . .
C13 C14 C15 C16 0.1(13) . .
C13 C14 C15 C17 177.4(9) . .
C14 C15 C16 C15 1.1(16) . 10_665
C17 C15 C16 C15 -176.3(7) . 10_665
C16 C15 C17 O8 -7.3(16) . .
C14 C15 C17 O8 175.3(10) . .
C16 C15 C17 O7 177.4(10) . .
C14 C15 C17 O7 0.0(14) . .
O2 C1 O1 Mn1 9.2(11) . .
C2 C1 O1 Mn1 -172.5(4) . .
O4 Mn1 O1 C1 -122(4) 8_557 .
O4 Mn1 O1 C1 109.4(6) 4_557 .
O9 Mn1 O1 C1 17.5(6) . .
O1 Mn1 O1 C1 -72.7(7) 11 .
O1W Mn1 O1 C1 -159.6(7) . .
O1 C1 O2 Mn2 -6.7(11) . .
C2 C1 O2 Mn2 175.2(4) . .
O2 Mn2 O2 C1 69.9(7) 11 .
O9 Mn2 O2 C1 -21.2(7) . .
O2W Mn2 O2 C1 158.3(7) . .
O8 Mn2 O2 C1 -113.8(7) 4_557 .
O8 Mn2 O2 C1 -144.7(15) 8_557 .
O3 C8 O4 Mn1 -33.6(11) . 9_557
C6 C8 O4 Mn1 148.1(4) . 9_557
O4 C8 O3 Mn3 53.6(10) . 9_557
C6 C8 O3 Mn3 -128.1(5) . 9_557
C5 C4 O5 C9 1.2(9) . .
C3 C4 O5 C9 -178.1(5) . .
C10 C9 O5 C4 165.6(5) . .
C14 C13 O6 C12 91.6(8) 10_665 .
C14 C13 O6 C12 -91.6(8) . .
C11 C12 O6 C13 180.000(4) . .
O8 C17 O7 Mn3 63(2) . 9_557
C15 C17 O7 Mn3 -121.5(9) . 9_557
O7 C17 O8 Mn2 -5.6(17) . 9_557
C15 C17 O8 Mn2 179.6(6) . 9_557
O3W Mn3 O9 Mn2 0.000(18) . .
O7 Mn3 O9 Mn2 -55.7(3) 8_557 .
O7 Mn3 O9 Mn2 55.7(3) 4_557 .
O3 Mn3 O9 Mn2 -142.09(18) 8_557 .
O3 Mn3 O9 Mn2 142.09(18) 4_557 .
O3W Mn3 O9 Mn1 180(81) . .
O7 Mn3 O9 Mn1 124.3(3) 8_557 .
O7 Mn3 O9 Mn1 -124.3(3) 4_557 .
O3 Mn3 O9 Mn1 37.91(18) 8_557 .
O3 Mn3 O9 Mn1 -37.91(18) 4_557 .
O2 Mn2 O9 Mn3 -132.40(14) . .
O2 Mn2 O9 Mn3 132.40(14) 11 .
O2W Mn2 O9 Mn3 180(100) . .
O8 Mn2 O9 Mn3 -42.21(13) 4_557 .
O8 Mn2 O9 Mn3 42.21(13) 8_557 .
O2 Mn2 O9 Mn1 47.60(14) . .
O2 Mn2 O9 Mn1 -47.60(14) 11 .
O2W Mn2 O9 Mn1 0(4) . .
O8 Mn2 O9 Mn1 137.79(13) 4_557 .
O8 Mn2 O9 Mn1 -137.79(13) 8_557 .
O4 Mn1 O9 Mn3 -47.85(12) 8_557 .
O4 Mn1 O9 Mn3 47.85(12) 4_557 .
O1 Mn1 O9 Mn3 -133.93(13) 11 .
O1 Mn1 O9 Mn3 133.93(13) . .
O1W Mn1 O9 Mn3 180(100) . .
O4 Mn1 O9 Mn2 132.15(12) 8_557 .
O4 Mn1 O9 Mn2 -132.15(12) 4_557 .
O1 Mn1 O9 Mn2 46.07(13) 11 .
O1 Mn1 O9 Mn2 -46.07(13) . .
O1W Mn1 O9 Mn2 0.000(18) . .

loop_
_platon_squeeze_void_nr
_platon_squeeze_void_average_x
_platon_squeeze_void_average_y
_platon_squeeze_void_average_z
_platon_squeeze_void_volume
_platon_squeeze_void_count_electrons
_platon_squeeze_void_content
1 -0.020 -0.014 -0.013 6114 1263 ' '
